data_7247061
loop_
_publ_author_name
'Saied, Rajaa'
'Alves, Paula C.'
'Rijo, Patr\'icia'
'Andr\'e, V\^ania'
'Alves, Luis G.'

_publ_section_title
;
 Novel cyclam multicomponent crystal forms: synthesis, characterization
 and antimicrobial activity
;
_journal_issue 41
_journal_name_full CrystEngComm
_journal_page_first 5787
_journal_page_last 5795
_journal_paper_doi 10.1039/D3CE00354J
_journal_volume 25
_journal_year 2023
_chemical_formula_moiety 'C26 H36 F6 N4, 2(C7 H5 O3)'
_chemical_formula_sum 'C40 H46 F6 N4 O6'
_chemical_formula_weight 792.81
_space_group_crystal_system monoclinic
_space_group_IT_number 14
_space_group_name_Hall '-P 2yn'
_space_group_name_H-M_alt 'P 1 21/n 1'
_atom_sites_solution_hydrogens mixed
_audit_creation_method SHELXL-2014/7
_audit_update_record
;
2023-02-19 deposited with the CCDC.	2023-07-04 downloaded from the CCDC.
;
_cell_angle_alpha 90
_cell_angle_beta 93.095(9)
_cell_angle_gamma 90
_cell_formula_units_Z 4
_cell_length_a 10.352(2)
_cell_length_b 18.345(4)
_cell_length_c 20.704(5)
_cell_measurement_reflns_used 9952
_cell_measurement_temperature 293(2)
_cell_measurement_theta_max 26.43
_cell_measurement_theta_min 2.26
_cell_volume 3926.1(15)
_computing_cell_refinement 'Bruker SAINT'
_computing_data_collection 'Bruker APEX2'
_computing_data_reduction 'Bruker SAINT'
_computing_molecular_graphics 'Bruker SHELXTL'
_computing_publication_material 'Bruker SHELXTL'
_computing_structure_refinement 'SHELXL-2014/7 (Sheldrick, 2014)'
_computing_structure_solution 'SHELXS-97 (Sheldrick 2008)'
_diffrn_ambient_temperature 293(2)
_diffrn_measured_fraction_theta_full 0.984
_diffrn_measured_fraction_theta_max 0.984
_diffrn_measurement_device_type 'Bruker APEX-II CCD'
_diffrn_measurement_method 'phi and omega scans'
_diffrn_radiation_type MoK\a
_diffrn_radiation_wavelength 0.71073
_diffrn_reflns_av_R_equivalents 0.1180
_diffrn_reflns_av_unetI/netI 0.0422
_diffrn_reflns_Laue_measured_fraction_full 0.984
_diffrn_reflns_Laue_measured_fraction_max 0.984
_diffrn_reflns_limit_h_max 12
_diffrn_reflns_limit_h_min -12
_diffrn_reflns_limit_k_max 21
_diffrn_reflns_limit_k_min -21
_diffrn_reflns_limit_l_max 24
_diffrn_reflns_limit_l_min -24
_diffrn_reflns_number 114517
_diffrn_reflns_point_group_measured_fraction_full 0.984
_diffrn_reflns_point_group_measured_fraction_max 0.984
_diffrn_reflns_theta_full 25.000
_diffrn_reflns_theta_max 25.000
_diffrn_reflns_theta_min 2.929
_exptl_absorpt_coefficient_mu 0.109
_exptl_absorpt_correction_T_max 0.996
_exptl_absorpt_correction_T_min 0.983
_exptl_absorpt_correction_type multi-scan
_exptl_absorpt_process_details SADABS
_exptl_crystal_colour colorless
_exptl_crystal_density_diffrn 1.341
_exptl_crystal_description block
_exptl_crystal_F_000 1664
_exptl_crystal_size_max 0.160
_exptl_crystal_size_mid 0.040
_exptl_crystal_size_min 0.040
_refine_diff_density_max 0.454
_refine_diff_density_min -0.282
_refine_diff_density_rms 0.041
_refine_ls_extinction_method none
_refine_ls_goodness_of_fit_ref 1.055
_refine_ls_hydrogen_treatment mixed
_refine_ls_matrix_type full
_refine_ls_number_parameters 535
_refine_ls_number_reflns 6805
_refine_ls_number_restraints 1
_refine_ls_restrained_S_all 1.055
_refine_ls_R_factor_all 0.1031
_refine_ls_R_factor_gt 0.0605
_refine_ls_shift/su_max 0.000
_refine_ls_shift/su_mean 0.000
_refine_ls_structure_factor_coef Fsqd
_refine_ls_weighting_details 'w=1/[\s^2^(Fo^2^)+(0.0700P)^2^+1.6161P] where P=(Fo^2^+2Fc^2^)/3'
_refine_ls_weighting_scheme calc
_refine_ls_wR_factor_gt 0.1438
_refine_ls_wR_factor_ref 0.1606
_reflns_Friedel_coverage 0.000
_reflns_number_gt 4340
_reflns_number_total 6805
_reflns_threshold_expression 'I > 2\s(I)'
_cod_data_source_file d3ce00354j2.cif
_cod_data_source_block shelx_CCDC3
_cod_depositor_comments 'Adding full bibliography for 7247058--7247061.cif.'
_cod_original_cell_volume 3926.4(15)
_cod_original_sg_symbol_H-M 'P 21/n'
_cod_database_code 7247061
_shelx_shelxl_version_number 2014/7
_shelx_space_group_comment
;
The symmetry employed for this shelxl refinement is uniquely defined
by the following loop, which should always be used as a source of
symmetry information in preference to the above space-group names.
They are only intended as comments.
;
_shelx_estimated_absorpt_t_min 0.983
_shelx_estimated_absorpt_t_max 0.996

loop_
_space_group_symop_operation_xyz
'x, y, z'
'-x+1/2, y+1/2, -z+1/2'
'-x, -y, -z'
'x-1/2, -y-1/2, z-1/2'

loop_
_atom_site_label
_atom_site_type_symbol
_atom_site_fract_x
_atom_site_fract_y
_atom_site_fract_z
_atom_site_U_iso_or_equiv
_atom_site_adp_type
_atom_site_occupancy
_atom_site_site_symmetry_order
_atom_site_calc_flag
_atom_site_refinement_flags_posn
_atom_site_refinement_flags_adp
_atom_site_refinement_flags_occupancy
_atom_site_disorder_assembly
_atom_site_disorder_group
F6 F 0.6921(2) 0.14527(10) 0.06733(9) 0.0823(6) Uani 1 1 d . . . . .
O2 O 0.8274(2) -0.29943(12) 0.26816(11) 0.0653(6) Uani 1 1 d . . . . .
F5 F 0.60654(18) 0.09161(10) -0.01587(9) 0.0705(5) Uani 1 1 d . . . . .
N1 N 0.49031(19) -0.43385(12) 0.30733(11) 0.0456(5) Uani 1 1 d . . . . .
O5 O 0.1903(2) -0.36676(12) 0.21887(12) 0.0723(6) Uani 1 1 d . . . . .
O3 O 0.64587(18) -0.27200(11) 0.31547(10) 0.0644(6) Uani 1 1 d . . . . .
F4 F 0.4843(2) 0.13884(11) 0.05307(11) 0.0934(7) Uani 1 1 d . . . . .
O1 O 1.04374(18) -0.24660(13) 0.31152(11) 0.0689(6) Uani 1 1 d . . . . .
H1O H 0.9944 -0.2726 0.2894 0.103 Uiso 1 1 calc R U . . .
C29 C 0.9746(2) -0.20540(15) 0.35170(14) 0.0486(7) Uani 1 1 d . . . . .
N2 N 0.6305(3) -0.37899(13) 0.19454(12) 0.0505(6) Uani 1 1 d . . . . .
C36 C 0.0410(3) -0.47174(15) 0.14894(14) 0.0506(7) Uani 1 1 d . . . . .
N4 N 0.3745(3) -0.28096(14) 0.28671(13) 0.0543(6) Uani 1 1 d D . . . .
O6 O 0.36267(19) -0.38986(12) 0.16228(11) 0.0737(7) Uani 1 1 d . . . . .
F1 F 0.5361(4) -0.81354(19) 0.4145(2) 0.0980(13) Uani 0.7 1 d . . P A 2
N3 N 0.5150(2) -0.22709(12) 0.17493(11) 0.0524(6) Uani 1 1 d . . . . .
C12 C 0.4169(2) -0.56300(15) 0.33280(13) 0.0474(7) Uani 1 1 d . . . . .
C1 C 0.6238(2) -0.45426(15) 0.29424(14) 0.0509(7) Uani 1 1 d . . . . .
H1A H 0.6420 -0.5023 0.3121 0.061 Uiso 1 1 calc R U . . .
H1B H 0.6830 -0.4201 0.3160 0.061 Uiso 1 1 calc R U . . .
O4 O -0.0231(2) -0.43332(14) 0.19256(13) 0.0832(7) Uani 1 1 d . . . . .
H4O H 0.0266 -0.4044 0.2111 0.125 Uiso 1 1 calc R U . . .
C23 C 0.5948(3) 0.03106(15) 0.08475(13) 0.0489(7) Uani 1 1 d . . . . .
C19 C 0.6108(3) -0.16939(15) 0.19446(15) 0.0545(7) Uani 1 1 d . . . . .
H19A H 0.6967 -0.1899 0.1922 0.065 Uiso 1 1 calc R U . . .
H19B H 0.5992 -0.1572 0.2394 0.065 Uiso 1 1 calc R U . . .
C28 C 0.8396(2) -0.21220(14) 0.35298(13) 0.0426(6) Uani 1 1 d . . . . .
C11 C 0.3975(3) -0.49436(14) 0.29275(14) 0.0496(7) Uani 1 1 d . . . . .
H11A H 0.4024 -0.5073 0.2475 0.060 Uiso 1 1 calc R U . . .
H11B H 0.3108 -0.4763 0.2985 0.060 Uiso 1 1 calc R U . . .
C25 C 0.6745(3) -0.09063(15) 0.10022(14) 0.0527(7) Uani 1 1 d . . . . .
H25 H 0.7252 -0.1289 0.0865 0.063 Uiso 1 1 calc R U . . .
C34 C 0.2469(3) -0.40071(16) 0.17495(15) 0.0545(8) Uani 1 1 d . . . . .
C13 C 0.4822(3) -0.62291(15) 0.30903(14) 0.0534(7) Uani 1 1 d . . . . .
H13 H 0.5151 -0.6202 0.2682 0.064 Uiso 1 1 calc R U . . .
C40 C 0.2272(3) -0.49731(17) 0.08992(16) 0.0615(8) Uani 1 1 d . . . . .
H40 H 0.3127 -0.4880 0.0810 0.074 Uiso 1 1 calc R U . . .
C20 C 0.6057(3) -0.09928(15) 0.15565(14) 0.0491(7) Uani 1 1 d . . . . .
C17 C 0.3696(3) -0.56931(16) 0.39409(15) 0.0589(8) Uani 1 1 d . . . . .
H17 H 0.3233 -0.5308 0.4107 0.071 Uiso 1 1 calc R U . . .
C16 C 0.3900(3) -0.63196(17) 0.43108(15) 0.0638(8) Uani 1 1 d . . . . .
H16 H 0.3605 -0.6343 0.4727 0.077 Uiso 1 1 calc R U . . .
C24 C 0.6694(3) -0.02679(15) 0.06512(14) 0.0526(7) Uani 1 1 d . . . . .
H24 H 0.7160 -0.0225 0.0282 0.063 Uiso 1 1 calc R U . . .
C15 C 0.4542(3) -0.69062(15) 0.40596(15) 0.0539(7) Uani 1 1 d . . . . .
C3 C 0.6542(3) -0.37487(17) 0.12484(15) 0.0622(8) Uani 1 1 d . . . . .
H3A H 0.5895 -0.4037 0.1008 0.075 Uiso 1 1 calc R U . . .
H3B H 0.7383 -0.3958 0.1177 0.075 Uiso 1 1 calc R U . . .
C6 C 0.3811(3) -0.20561(17) 0.18690(16) 0.0610(8) Uani 1 1 d . . . . .
H6A H 0.3217 -0.2388 0.1641 0.073 Uiso 1 1 calc R U . . .
H6B H 0.3650 -0.1571 0.1696 0.073 Uiso 1 1 calc R U . . .
C33 C 0.7757(3) -0.17004(17) 0.39647(16) 0.0608(8) Uani 1 1 d . . . . .
H33 H 0.6865 -0.1747 0.3982 0.073 Uiso 1 1 calc R U . . .
C35 C 0.1704(2) -0.45747(13) 0.13774(13) 0.0424(6) Uani 1 1 d . . . . .
C39 C 0.1585(3) -0.55124(19) 0.05491(17) 0.0742(10) Uani 1 1 d . . . . .
H39 H 0.1978 -0.5780 0.0233 0.089 Uiso 1 1 calc R U . . .
C8 C 0.3543(3) -0.28453(18) 0.35678(15) 0.0614(8) Uani 1 1 d . . . . .
H8A H 0.2715 -0.2626 0.3650 0.074 Uiso 1 1 calc R U . . .
H8B H 0.4213 -0.2565 0.3800 0.074 Uiso 1 1 calc R U . . .
C14 C 0.4993(3) -0.68669(16) 0.34483(15) 0.0572(8) Uani 1 1 d . . . . .
H14 H 0.5410 -0.7265 0.3275 0.069 Uiso 1 1 calc R U . . .
C7 C 0.3544(3) -0.20602(17) 0.25828(17) 0.0645(9) Uani 1 1 d . . . . .
H7A H 0.4117 -0.1717 0.2811 0.077 Uiso 1 1 calc R U . . .
H7B H 0.2660 -0.1906 0.2637 0.077 Uiso 1 1 calc R U . . .
C2 C 0.6481(3) -0.45494(16) 0.22257(15) 0.0576(8) Uani 1 1 d . . . . .
H2A H 0.7354 -0.4718 0.2164 0.069 Uiso 1 1 calc R U . . .
H2B H 0.5883 -0.4883 0.2002 0.069 Uiso 1 1 calc R U . . .
C22 C 0.5279(3) 0.02465(16) 0.14059(15) 0.0576(8) Uani 1 1 d . . . . .
H22 H 0.4796 0.0636 0.1548 0.069 Uiso 1 1 calc R U . . .
C30 C 1.0396(3) -0.15575(18) 0.39226(17) 0.0677(9) Uani 1 1 d . . . . .
H30 H 1.1287 -0.1504 0.3907 0.081 Uiso 1 1 calc R U . . .
C27 C 0.7642(3) -0.26487(15) 0.30979(14) 0.0495(7) Uani 1 1 d . . . . .
C21 C 0.5333(3) -0.04001(16) 0.17521(14) 0.0576(8) Uani 1 1 d . . . . .
H21 H 0.4874 -0.0439 0.2125 0.069 Uiso 1 1 calc R U . . .
C26 C 0.5926(3) 0.10102(16) 0.04806(15) 0.0572(8) Uani 1 1 d . . . . .
C9 C 0.3568(3) -0.36142(17) 0.38171(16) 0.0638(8) Uani 1 1 d . . . . .
H9A H 0.2858 -0.3880 0.3601 0.077 Uiso 1 1 calc R U . . .
H9B H 0.3413 -0.3603 0.4275 0.077 Uiso 1 1 calc R U . . .
C31 C 0.9731(3) -0.11441(19) 0.43481(17) 0.0723(9) Uani 1 1 d . . . . .
H31 H 1.0177 -0.0816 0.4620 0.087 Uiso 1 1 calc R U . . .
C37 C -0.0268(3) -0.52538(18) 0.11419(19) 0.0736(10) Uani 1 1 d . . . . .
H37 H -0.1126 -0.5349 0.1225 0.088 Uiso 1 1 calc R U . . .
C5 C 0.5266(3) -0.25377(17) 0.10827(15) 0.0624(8) Uani 1 1 d . . . . .
H5A H 0.5247 -0.2124 0.0791 0.075 Uiso 1 1 calc R U . . .
H5B H 0.4525 -0.2842 0.0965 0.075 Uiso 1 1 calc R U . . .
C10 C 0.4815(3) -0.40347(16) 0.37280(14) 0.0558(7) Uani 1 1 d . . . . .
H10A H 0.5544 -0.3712 0.3819 0.067 Uiso 1 1 calc R U . . .
H10B H 0.4876 -0.4430 0.4039 0.067 Uiso 1 1 calc R U . . .
C32 C 0.8404(3) -0.12108(19) 0.43748(17) 0.0740(10) Uani 1 1 d . . . . .
H32 H 0.7955 -0.0932 0.4663 0.089 Uiso 1 1 calc R U . . .
C4 C 0.6501(3) -0.29739(18) 0.09929(17) 0.0676(9) Uani 1 1 d . . . . .
H4A H 0.6644 -0.2991 0.0534 0.081 Uiso 1 1 calc R U . . .
H4B H 0.7219 -0.2708 0.1201 0.081 Uiso 1 1 calc R U . . .
F2 F 0.3555(3) -0.79286(18) 0.4511(2) 0.1074(12) Uani 0.7 1 d . . P A 2
C38 C 0.0315(3) -0.56398(19) 0.06813(19) 0.0782(10) Uani 1 1 d . . . . .
H38 H -0.0150 -0.5997 0.0451 0.094 Uiso 1 1 calc R U . . .
C18 C 0.4712(4) -0.7577(2) 0.44571(19) 0.0777(10) Uani 1 1 d . . . . .
F3 F 0.5146(10) -0.7511(2) 0.5014(3) 0.205(4) Uani 0.7 1 d . . P A 2
F2A F 0.4063(10) -0.7589(6) 0.4965(6) 0.100(3) Uiso 0.3 1 d . . P A 1
F3A F 0.5956(8) -0.7458(6) 0.4840(5) 0.086(3) Uiso 0.3 1 d . . P A 1
F1A F 0.4738(11) -0.8112(7) 0.4199(6) 0.105(4) Uiso 0.3 1 d . . P A 1
H2N H 0.550(3) -0.3622(16) 0.1919(14) 0.062(9) Uiso 1 1 d . . . . .
H3N H 0.455(3) -0.2962(18) 0.2843(16) 0.077(11) Uiso 1 1 d . . . . .
H4N H 0.319(3) -0.3138(17) 0.2672(17) 0.098(13) Uiso 1 1 d D . . . .
H1N H 0.691(3) -0.345(2) 0.2160(17) 0.086(11) Uiso 1 1 d . . . . .

loop_
_atom_site_aniso_label
_atom_site_aniso_U_11
_atom_site_aniso_U_22
_atom_site_aniso_U_33
_atom_site_aniso_U_23
_atom_site_aniso_U_13
_atom_site_aniso_U_12
F6 0.1057(15) 0.0555(11) 0.0826(14) 0.0025(9) -0.0240(11) -0.0337(10)
O2 0.0680(13) 0.0648(14) 0.0618(14) -0.0076(11) -0.0085(11) -0.0137(11)
F5 0.0883(13) 0.0636(11) 0.0580(12) 0.0092(9) -0.0104(9) -0.0156(9)
N1 0.0393(11) 0.0446(12) 0.0524(14) 0.0075(10) -0.0027(9) -0.0052(9)
O5 0.0734(15) 0.0662(14) 0.0750(16) -0.0152(12) -0.0177(12) -0.0074(11)
O3 0.0419(11) 0.0684(13) 0.0802(15) 0.0156(11) -0.0217(10) -0.0172(9)
F4 0.0929(15) 0.0770(13) 0.1109(17) 0.0273(12) 0.0124(12) 0.0272(12)
O1 0.0465(11) 0.0863(17) 0.0744(15) -0.0223(12) 0.0069(10) -0.0020(11)
C29 0.0401(14) 0.0536(17) 0.0518(17) 0.0005(13) -0.0005(12) -0.0052(12)
N2 0.0504(15) 0.0521(15) 0.0489(15) -0.0020(11) -0.0001(11) -0.0072(12)
C36 0.0520(16) 0.0425(15) 0.0576(18) -0.0048(13) 0.0059(13) -0.0049(13)
N4 0.0464(15) 0.0516(15) 0.0632(17) -0.0059(12) -0.0121(12) 0.0023(12)
O6 0.0495(12) 0.0753(15) 0.0937(17) 0.0148(13) -0.0211(11) -0.0215(11)
F1 0.094(3) 0.0602(19) 0.143(4) 0.0328(19) 0.037(2) 0.0230(19)
N3 0.0469(13) 0.0508(13) 0.0579(15) 0.0126(12) -0.0121(11) -0.0062(11)
C12 0.0439(14) 0.0456(15) 0.0523(17) 0.0038(13) -0.0005(12) -0.0101(12)
C1 0.0412(14) 0.0480(16) 0.0625(19) 0.0127(14) -0.0054(12) 0.0000(12)
O4 0.0778(15) 0.0842(18) 0.0897(19) -0.0211(14) 0.0245(14) -0.0155(13)
C23 0.0519(16) 0.0442(15) 0.0493(17) 0.0014(13) -0.0104(13) -0.0102(13)
C19 0.0479(15) 0.0536(17) 0.0605(19) 0.0097(14) -0.0102(13) -0.0075(13)
C28 0.0356(13) 0.0409(14) 0.0506(16) 0.0087(12) -0.0060(11) -0.0035(11)
C11 0.0453(15) 0.0472(15) 0.0556(18) 0.0049(13) -0.0042(12) -0.0055(12)
C25 0.0475(15) 0.0470(16) 0.0632(19) -0.0004(14) 0.0003(13) -0.0015(12)
C34 0.0518(17) 0.0487(17) 0.060(2) 0.0129(15) -0.0208(14) -0.0055(14)
C13 0.0619(18) 0.0519(17) 0.0464(17) 0.0015(14) 0.0036(13) -0.0060(14)
C40 0.0461(16) 0.0604(18) 0.077(2) 0.0017(17) -0.0028(15) 0.0032(14)
C20 0.0456(15) 0.0491(16) 0.0512(17) 0.0024(13) -0.0093(13) -0.0097(13)
C17 0.0628(18) 0.0515(17) 0.064(2) 0.0013(15) 0.0197(15) 0.0009(14)
C16 0.074(2) 0.066(2) 0.0529(19) 0.0115(16) 0.0179(15) -0.0066(17)
C24 0.0548(16) 0.0497(16) 0.0534(18) 0.0012(14) 0.0037(13) -0.0087(13)
C15 0.0544(16) 0.0482(16) 0.0589(19) 0.0074(14) -0.0007(14) -0.0102(14)
C3 0.0614(18) 0.068(2) 0.057(2) -0.0052(16) 0.0053(14) -0.0043(16)
C6 0.0457(16) 0.0556(18) 0.080(2) 0.0150(16) -0.0150(15) -0.0025(14)
C33 0.0409(15) 0.0624(19) 0.079(2) -0.0052(17) 0.0041(14) 0.0001(14)
C35 0.0398(14) 0.0367(13) 0.0495(16) 0.0037(12) -0.0094(11) -0.0020(11)
C39 0.078(2) 0.068(2) 0.076(2) -0.0218(18) -0.0013(18) 0.0147(18)
C8 0.0517(17) 0.070(2) 0.063(2) -0.0114(16) 0.0036(14) 0.0025(15)
C14 0.0632(18) 0.0477(17) 0.061(2) -0.0004(14) 0.0033(15) -0.0005(14)
C7 0.0438(16) 0.0568(19) 0.092(3) 0.0013(17) -0.0032(15) 0.0025(14)
C2 0.0444(15) 0.0540(17) 0.074(2) -0.0023(15) 0.0025(14) 0.0052(13)
C22 0.0619(18) 0.0501(17) 0.061(2) -0.0046(15) 0.0019(15) -0.0005(14)
C30 0.0395(15) 0.079(2) 0.084(2) -0.0178(19) -0.0029(15) -0.0158(15)
C27 0.0504(17) 0.0448(15) 0.0515(18) 0.0128(14) -0.0133(13) -0.0066(13)
C21 0.0659(19) 0.0553(18) 0.0518(18) 0.0031(15) 0.0063(14) -0.0067(15)
C26 0.0595(18) 0.0491(17) 0.062(2) -0.0003(14) -0.0098(14) -0.0111(14)
C9 0.0565(18) 0.070(2) 0.065(2) -0.0077(17) 0.0086(15) -0.0135(16)
C31 0.067(2) 0.067(2) 0.081(2) -0.0242(19) -0.0077(17) -0.0145(17)
C37 0.0517(18) 0.061(2) 0.108(3) -0.019(2) 0.0050(17) -0.0187(16)
C5 0.0652(19) 0.0585(19) 0.061(2) 0.0148(16) -0.0160(15) -0.0144(15)
C10 0.0551(17) 0.0564(17) 0.0555(18) 0.0019(14) -0.0022(13) -0.0100(14)
C32 0.069(2) 0.071(2) 0.082(2) -0.0225(19) 0.0083(17) 0.0051(18)
C4 0.073(2) 0.070(2) 0.061(2) 0.0022(17) 0.0031(16) -0.0104(17)
F2 0.101(2) 0.076(2) 0.147(3) 0.052(2) 0.021(2) -0.0239(19)
C38 0.069(2) 0.060(2) 0.103(3) -0.029(2) -0.0110(19) -0.0085(17)
C18 0.113(3) 0.057(2) 0.063(2) 0.0033(18) 0.009(2) -0.006(2)
F3 0.388(11) 0.087(3) 0.122(4) 0.056(3) -0.166(6) -0.085(5)

loop_
_atom_type_symbol
_atom_type_description
_atom_type_scat_dispersion_real
_atom_type_scat_dispersion_imag
_atom_type_scat_source
C C 0.0033 0.0016 'International Tables Vol C Tables 4.2.6.8 and 6.1.1.4'
H H 0.0000 0.0000 'International Tables Vol C Tables 4.2.6.8 and 6.1.1.4'
N N 0.0061 0.0033 'International Tables Vol C Tables 4.2.6.8 and 6.1.1.4'
O O 0.0106 0.0060 'International Tables Vol C Tables 4.2.6.8 and 6.1.1.4'
F F 0.0171 0.0103 'International Tables Vol C Tables 4.2.6.8 and 6.1.1.4'

loop_
_geom_angle_atom_site_label_1
_geom_angle_atom_site_label_2
_geom_angle_atom_site_label_3
_geom_angle
_geom_angle_site_symmetry_1
_geom_angle_site_symmetry_3
_geom_angle_publ_flag
C1 N1 C10 111.8(2) . . ?
C1 N1 C11 112.1(2) . . ?
C10 N1 C11 113.4(2) . . ?
C29 O1 H1O 109.5 . . ?
O1 C29 C30 118.8(2) . . ?
O1 C29 C28 121.4(2) . . ?
C30 C29 C28 119.8(3) . . ?
C3 N2 C2 113.4(2) . . ?
C3 N2 H2N 97(2) . . ?
C2 N2 H2N 116(2) . . ?
C3 N2 H1N 106(2) . . ?
C2 N2 H1N 111(2) . . ?
H2N N2 H1N 112(3) . . ?
O4 C36 C37 117.7(3) . . ?
O4 C36 C35 121.6(2) . . ?
C37 C36 C35 120.7(3) . . ?
C8 N4 C7 113.6(2) . . ?
C8 N4 H3N 103(2) . . ?
C7 N4 H3N 112(2) . . ?
C8 N4 H4N 107(2) . . ?
C7 N4 H4N 111(2) . . ?
H3N N4 H4N 110(3) . . ?
C6 N3 C5 111.8(2) . . ?
C6 N3 C19 112.5(2) . . ?
C5 N3 C19 113.7(2) . . ?
C17 C12 C13 117.3(3) . . ?
C17 C12 C11 121.8(3) . . ?
C13 C12 C11 121.0(3) . . ?
N1 C1 C2 112.9(2) . . ?
N1 C1 H1A 109.0 . . ?
C2 C1 H1A 109.0 . . ?
N1 C1 H1B 109.0 . . ?
C2 C1 H1B 109.0 . . ?
H1A C1 H1B 107.8 . . ?
C36 O4 H4O 109.5 . . ?
C22 C23 C24 119.4(3) . . ?
C22 C23 C26 120.3(3) . . ?
C24 C23 C26 120.2(3) . . ?
N3 C19 C20 117.1(2) . . ?
N3 C19 H19A 108.0 . . ?
C20 C19 H19A 108.0 . . ?
N3 C19 H19B 108.0 . . ?
C20 C19 H19B 108.0 . . ?
H19A C19 H19B 107.3 . . ?
C33 C28 C29 118.3(2) . . ?
C33 C28 C27 119.7(2) . . ?
C29 C28 C27 122.0(3) . . ?
N1 C11 C12 116.4(2) . . ?
N1 C11 H11A 108.2 . . ?
C12 C11 H11A 108.2 . . ?
N1 C11 H11B 108.2 . . ?
C12 C11 H11B 108.2 . . ?
H11A C11 H11B 107.4 . . ?
C24 C25 C20 121.7(3) . . ?
C24 C25 H25 119.2 . . ?
C20 C25 H25 119.2 . . ?
O6 C34 O5 123.6(3) . . ?
O6 C34 C35 119.2(3) . . ?
O5 C34 C35 117.2(3) . . ?
C14 C13 C12 121.7(3) . . ?
C14 C13 H13 119.2 . . ?
C12 C13 H13 119.2 . . ?
C35 C40 C39 121.3(3) . . ?
C35 C40 H40 119.4 . . ?
C39 C40 H40 119.4 . . ?
C25 C20 C21 117.3(3) . . ?
C25 C20 C19 122.0(3) . . ?
C21 C20 C19 120.8(3) . . ?
C12 C17 C16 121.4(3) . . ?
C12 C17 H17 119.3 . . ?
C16 C17 H17 119.3 . . ?
C15 C16 C17 119.9(3) . . ?
C15 C16 H16 120.1 . . ?
C17 C16 H16 120.1 . . ?
C25 C24 C23 120.2(3) . . ?
C25 C24 H24 119.9 . . ?
C23 C24 H24 119.9 . . ?
C14 C15 C16 120.0(3) . . ?
C14 C15 C18 121.2(3) . . ?
C16 C15 C18 118.8(3) . . ?
N2 C3 C4 112.7(3) . . ?
N2 C3 H3A 109.1 . . ?
C4 C3 H3A 109.1 . . ?
N2 C3 H3B 109.1 . . ?
C4 C3 H3B 109.1 . . ?
H3A C3 H3B 107.8 . . ?
N3 C6 C7 112.6(2) . . ?
N3 C6 H6A 109.1 . . ?
C7 C6 H6A 109.1 . . ?
N3 C6 H6B 109.1 . . ?
C7 C6 H6B 109.1 . . ?
H6A C6 H6B 107.8 . . ?
C28 C33 C32 122.0(3) . . ?
C28 C33 H33 119.0 . . ?
C32 C33 H33 119.0 . . ?
C40 C35 C36 117.9(2) . . ?
C40 C35 C34 120.1(3) . . ?
C36 C35 C34 122.1(3) . . ?
C38 C39 C40 118.8(3) . . ?
C38 C39 H39 120.6 . . ?
C40 C39 H39 120.6 . . ?
N4 C8 C9 112.2(3) . . ?
N4 C8 H8A 109.2 . . ?
C9 C8 H8A 109.2 . . ?
N4 C8 H8B 109.2 . . ?
C9 C8 H8B 109.2 . . ?
H8A C8 H8B 107.9 . . ?
C15 C14 C13 119.7(3) . . ?
C15 C14 H14 120.2 . . ?
C13 C14 H14 120.2 . . ?
N4 C7 C6 110.9(3) . . ?
N4 C7 H7A 109.5 . . ?
C6 C7 H7A 109.5 . . ?
N4 C7 H7B 109.5 . . ?
C6 C7 H7B 109.5 . . ?
H7A C7 H7B 108.1 . . ?
N2 C2 C1 110.1(2) . . ?
N2 C2 H2A 109.6 . . ?
C1 C2 H2A 109.6 . . ?
N2 C2 H2B 109.6 . . ?
C1 C2 H2B 109.6 . . ?
H2A C2 H2B 108.2 . . ?
C23 C22 C21 119.8(3) . . ?
C23 C22 H22 120.1 . . ?
C21 C22 H22 120.1 . . ?
C31 C30 C29 120.4(3) . . ?
C31 C30 H30 119.8 . . ?
C29 C30 H30 119.8 . . ?
O3 C27 O2 123.7(3) . . ?
O3 C27 C28 119.5(3) . . ?
O2 C27 C28 116.8(2) . . ?
C22 C21 C20 121.7(3) . . ?
C22 C21 H21 119.2 . . ?
C20 C21 H21 119.2 . . ?
F4 C26 F5 106.2(2) . . ?
F4 C26 F6 107.2(3) . . ?
F5 C26 F6 104.2(2) . . ?
F4 C26 C23 113.6(3) . . ?
F5 C26 C23 112.9(2) . . ?
F6 C26 C23 112.0(2) . . ?
C8 C9 C10 115.7(3) . . ?
C8 C9 H9A 108.4 . . ?
C10 C9 H9A 108.4 . . ?
C8 C9 H9B 108.4 . . ?
C10 C9 H9B 108.4 . . ?
H9A C9 H9B 107.4 . . ?
C30 C31 C32 120.6(3) . . ?
C30 C31 H31 119.7 . . ?
C32 C31 H31 119.7 . . ?
C38 C37 C36 120.2(3) . . ?
C38 C37 H37 119.9 . . ?
C36 C37 H37 119.9 . . ?
N3 C5 C4 113.5(2) . . ?
N3 C5 H5A 108.9 . . ?
C4 C5 H5A 108.9 . . ?
N3 C5 H5B 108.9 . . ?
C4 C5 H5B 108.9 . . ?
H5A C5 H5B 107.7 . . ?
N1 C10 C9 113.5(2) . . ?
N1 C10 H10A 108.9 . . ?
C9 C10 H10A 108.9 . . ?
N1 C10 H10B 108.9 . . ?
C9 C10 H10B 108.9 . . ?
H10A C10 H10B 107.7 . . ?
C31 C32 C33 118.8(3) . . ?
C31 C32 H32 120.6 . . ?
C33 C32 H32 120.6 . . ?
C3 C4 C5 117.2(3) . . ?
C3 C4 H4A 108.0 . . ?
C5 C4 H4A 108.0 . . ?
C3 C4 H4B 108.0 . . ?
C5 C4 H4B 108.0 . . ?
H4A C4 H4B 107.2 . . ?
C37 C38 C39 121.2(3) . . ?
C37 C38 H38 119.4 . . ?
C39 C38 H38 119.4 . . ?
F1A C18 F2A 113.9(9) . . ?
F3 C18 F2 104.4(5) . . ?
F3 C18 F1 110.4(6) . . ?
F2 C18 F1 97.9(4) . . ?
F1A C18 C15 117.9(7) . . ?
F3 C18 C15 117.8(4) . . ?
F2A C18 C15 114.7(5) . . ?
F2 C18 C15 110.9(3) . . ?
F1 C18 C15 113.3(3) . . ?
F1A C18 F3A 109.9(8) . . ?
F2A C18 F3A 92.4(7) . . ?
C15 C18 F3A 104.3(5) . . ?

loop_
_geom_bond_atom_site_label_1
_geom_bond_atom_site_label_2
_geom_bond_distance
_geom_bond_site_symmetry_2
_geom_bond_publ_flag
F6 C26 1.355(3) . ?
O2 C27 1.279(4) . ?
F5 C26 1.350(3) . ?
N1 C1 1.471(3) . ?
N1 C10 1.473(4) . ?
N1 C11 1.488(3) . ?
O5 C34 1.271(4) . ?
O3 C27 1.244(3) . ?
F4 C26 1.327(3) . ?
O1 C29 1.357(3) . ?
O1 H1O 0.8200 . ?
C29 C30 1.388(4) . ?
C29 C28 1.405(3) . ?
N2 C3 1.479(4) . ?
N2 C2 1.516(4) . ?
N2 H2N 0.88(3) . ?
N2 H1N 0.98(4) . ?
C36 O4 1.348(3) . ?
C36 C37 1.387(4) . ?
C36 C35 1.396(4) . ?
N4 C8 1.478(4) . ?
N4 C7 1.506(4) . ?
N4 H3N 0.88(3) . ?
N4 H4N 0.909(19) . ?
O6 C34 1.256(4) . ?
F1 C18 1.402(5) . ?
N3 C6 1.475(4) . ?
N3 C5 1.475(4) . ?
N3 C19 1.491(3) . ?
C12 C17 1.389(4) . ?
C12 C13 1.394(4) . ?
C12 C11 1.515(4) . ?
C1 C2 1.519(4) . ?
C1 H1A 0.9700 . ?
C1 H1B 0.9700 . ?
O4 H4O 0.8200 . ?
C23 C22 1.384(4) . ?
C23 C24 1.386(4) . ?
C23 C26 1.491(4) . ?
C19 C20 1.516(4) . ?
C19 H19A 0.9700 . ?
C19 H19B 0.9700 . ?
C28 C33 1.382(4) . ?
C28 C27 1.506(4) . ?
C11 H11A 0.9700 . ?
C11 H11B 0.9700 . ?
C25 C24 1.378(4) . ?
C25 C20 1.392(4) . ?
C25 H25 0.9300 . ?
C34 C35 1.497(4) . ?
C13 C14 1.391(4) . ?
C13 H13 0.9300 . ?
C40 C35 1.387(4) . ?
C40 C39 1.398(4) . ?
C40 H40 0.9300 . ?
C20 C21 1.393(4) . ?
C17 C16 1.391(4) . ?
C17 H17 0.9300 . ?
C16 C15 1.381(4) . ?
C16 H16 0.9300 . ?
C24 H24 0.9300 . ?
C15 C14 1.374(4) . ?
C15 C18 1.486(4) . ?
C3 C4 1.517(4) . ?
C3 H3A 0.9700 . ?
C3 H3B 0.9700 . ?
C6 C7 1.518(4) . ?
C6 H6A 0.9700 . ?
C6 H6B 0.9700 . ?
C33 C32 1.384(4) . ?
C33 H33 0.9300 . ?
C39 C38 1.377(5) . ?
C39 H39 0.9300 . ?
C8 C9 1.502(4) . ?
C8 H8A 0.9700 . ?
C8 H8B 0.9700 . ?
C14 H14 0.9300 . ?
C7 H7A 0.9700 . ?
C7 H7B 0.9700 . ?
C2 H2A 0.9700 . ?
C2 H2B 0.9700 . ?
C22 C21 1.386(4) . ?
C22 H22 0.9300 . ?
C30 C31 1.375(4) . ?
C30 H30 0.9300 . ?
C21 H21 0.9300 . ?
C9 C10 1.523(4) . ?
C9 H9A 0.9700 . ?
C9 H9B 0.9700 . ?
C31 C32 1.382(4) . ?
C31 H31 0.9300 . ?
C37 C38 1.356(5) . ?
C37 H37 0.9300 . ?
C5 C4 1.528(4) . ?
C5 H5A 0.9700 . ?
C5 H5B 0.9700 . ?
C10 H10A 0.9700 . ?
C10 H10B 0.9700 . ?
C32 H32 0.9300 . ?
C4 H4A 0.9700 . ?
C4 H4B 0.9700 . ?
F2 C18 1.370(5) . ?
C38 H38 0.9300 . ?
C18 F1A 1.118(13) . ?
C18 F3 1.221(5) . ?
C18 F2A 1.279(10) . ?
C18 F3A 1.492(11) . ?

loop_
_geom_torsion_atom_site_label_1
_geom_torsion_atom_site_label_2
_geom_torsion_atom_site_label_3
_geom_torsion_atom_site_label_4
_geom_torsion
_geom_torsion_site_symmetry_1
_geom_torsion_site_symmetry_2
_geom_torsion_site_symmetry_3
_geom_torsion_site_symmetry_4
_geom_torsion_publ_flag
C10 N1 C1 C2 -155.7(2) . . . . ?
C11 N1 C1 C2 75.7(3) . . . . ?
C6 N3 C19 C20 -67.3(3) . . . . ?
C5 N3 C19 C20 61.0(3) . . . . ?
O1 C29 C28 C33 178.1(3) . . . . ?
C30 C29 C28 C33 -1.8(4) . . . . ?
O1 C29 C28 C27 -0.4(4) . . . . ?
C30 C29 C28 C27 179.7(3) . . . . ?
C1 N1 C11 C12 63.1(3) . . . . ?
C10 N1 C11 C12 -64.6(3) . . . . ?
C17 C12 C11 N1 82.4(3) . . . . ?
C13 C12 C11 N1 -98.4(3) . . . . ?
C17 C12 C13 C14 0.2(4) . . . . ?
C11 C12 C13 C14 -179.1(2) . . . . ?
C24 C25 C20 C21 -1.4(4) . . . . ?
C24 C25 C20 C19 179.9(2) . . . . ?
N3 C19 C20 C25 -88.4(3) . . . . ?
N3 C19 C20 C21 93.0(3) . . . . ?
C13 C12 C17 C16 2.0(4) . . . . ?
C11 C12 C17 C16 -178.7(3) . . . . ?
C12 C17 C16 C15 -2.5(5) . . . . ?
C20 C25 C24 C23 0.2(4) . . . . ?
C22 C23 C24 C25 1.4(4) . . . . ?
C26 C23 C24 C25 178.0(2) . . . . ?
C17 C16 C15 C14 0.9(5) . . . . ?
C17 C16 C15 C18 -178.2(3) . . . . ?
C2 N2 C3 C4 -174.0(3) . . . . ?
C5 N3 C6 C7 158.0(2) . . . . ?
C19 N3 C6 C7 -72.7(3) . . . . ?
C29 C28 C33 C32 1.1(5) . . . . ?
C27 C28 C33 C32 179.7(3) . . . . ?
C39 C40 C35 C36 -1.4(4) . . . . ?
C39 C40 C35 C34 179.3(3) . . . . ?
O4 C36 C35 C40 -177.1(3) . . . . ?
C37 C36 C35 C40 1.5(4) . . . . ?
O4 C36 C35 C34 2.2(4) . . . . ?
C37 C36 C35 C34 -179.2(3) . . . . ?
O6 C34 C35 C40 0.0(4) . . . . ?
O5 C34 C35 C40 -178.9(3) . . . . ?
O6 C34 C35 C36 -179.3(3) . . . . ?
O5 C34 C35 C36 1.8(4) . . . . ?
C35 C40 C39 C38 0.7(5) . . . . ?
C7 N4 C8 C9 172.0(2) . . . . ?
C16 C15 C14 C13 1.2(4) . . . . ?
C18 C15 C14 C13 -179.7(3) . . . . ?
C12 C13 C14 C15 -1.8(4) . . . . ?
C8 N4 C7 C6 178.1(2) . . . . ?
N3 C6 C7 N4 -60.3(3) . . . . ?
C3 N2 C2 C1 179.3(2) . . . . ?
N1 C1 C2 N2 63.1(3) . . . . ?
C24 C23 C22 C21 -1.8(4) . . . . ?
C26 C23 C22 C21 -178.4(3) . . . . ?
O1 C29 C30 C31 -178.3(3) . . . . ?
C28 C29 C30 C31 1.6(5) . . . . ?
C33 C28 C27 O3 -2.8(4) . . . . ?
C29 C28 C27 O3 175.7(2) . . . . ?
C33 C28 C27 O2 176.3(3) . . . . ?
C29 C28 C27 O2 -5.2(4) . . . . ?
C23 C22 C21 C20 0.6(4) . . . . ?
C25 C20 C21 C22 1.0(4) . . . . ?
C19 C20 C21 C22 179.7(3) . . . . ?
C22 C23 C26 F4 -30.1(4) . . . . ?
C24 C23 C26 F4 153.4(3) . . . . ?
C22 C23 C26 F5 -151.1(3) . . . . ?
C24 C23 C26 F5 32.3(4) . . . . ?
C22 C23 C26 F6 91.6(3) . . . . ?
C24 C23 C26 F6 -85.0(3) . . . . ?
N4 C8 C9 C10 59.3(4) . . . . ?
C29 C30 C31 C32 -0.6(6) . . . . ?
O4 C36 C37 C38 177.7(3) . . . . ?
C35 C36 C37 C38 -1.0(5) . . . . ?
C6 N3 C5 C4 -162.6(2) . . . . ?
C19 N3 C5 C4 68.8(3) . . . . ?
C1 N1 C10 C9 162.8(2) . . . . ?
C11 N1 C10 C9 -69.3(3) . . . . ?
C8 C9 C10 N1 -80.8(3) . . . . ?
C30 C31 C32 C33 -0.1(6) . . . . ?
C28 C33 C32 C31 -0.1(5) . . . . ?
N2 C3 C4 C5 -56.6(4) . . . . ?
N3 C5 C4 C3 76.1(3) . . . . ?
C36 C37 C38 C39 0.2(6) . . . . ?
C40 C39 C38 C37 -0.1(6) . . . . ?
C14 C15 C18 F1A -30.2(9) . . . . ?
C16 C15 C18 F1A 148.9(8) . . . . ?
C14 C15 C18 F3 131.1(7) . . . . ?
C16 C15 C18 F3 -49.9(8) . . . . ?
C14 C15 C18 F2A -168.6(7) . . . . ?
C16 C15 C18 F2A 10.4(8) . . . . ?
C14 C15 C18 F2 -108.8(4) . . . . ?
C16 C15 C18 F2 70.3(4) . . . . ?
C14 C15 C18 F1 0.1(5) . . . . ?
C16 C15 C18 F1 179.1(4) . . . . ?
C14 C15 C18 F3A 91.9(5) . . . . ?
C16 C15 C18 F3A -89.0(5) . . . . ?
